data_7046456
loop_
_publ_author_name
'Mayans, Julia'
'Font-Bardia, Merc\`e'
'Escuer, Albert'

_publ_section_title
;
 Chiroptical and magnetic properties of star-shaped Fe complexes from
 chiral Schiff bases. Structural and magnetic correlations based on
 continuous shape measures.
;
_journal_issue 25
_journal_name_full 'Dalton transactions (Cambridge, England : 2003)'
_journal_page_first 8392
_journal_page_last 8401
_journal_paper_doi 10.1039/c8dt01684d
_journal_volume 47
_journal_year 2018
_chemical_absolute_configuration rm
_chemical_formula_moiety 'C96 H90 Fe4 N6 O18, 2(C H2 Cl2)'
_chemical_formula_sum 'C98 H94 Cl4 Fe4 N6 O18'
_chemical_formula_weight 2008.99
_space_group_crystal_system monoclinic
_space_group_IT_number 4
_space_group_name_Hall 'P 2yb'
_space_group_name_H-M_alt 'P 1 21 1'
_symmetry_space_group_name_Hall 'P 2yb'
_symmetry_space_group_name_H-M 'P 1 21 1'
_atom_sites_solution_hydrogens geom
_audit_creation_method SHELXL-2012
_audit_update_record
;
2018-04-25 deposited with the CCDC.
2018-05-25 downloaded from the CCDC.
;
_cell_angle_alpha 90
_cell_angle_beta 111.665(2)
_cell_angle_gamma 90
_cell_formula_units_Z 2
_cell_length_a 12.1916(5)
_cell_length_b 27.8951(12)
_cell_length_c 14.2943(6)
_cell_measurement_reflns_used 9851
_cell_measurement_temperature 100(2)
_cell_measurement_theta_max 26.35
_cell_measurement_theta_min 2.32
_cell_volume 4517.9(3)
_computing_cell_refinement 'Bruker SAINT'
_computing_data_collection 'Bruker APEX2'
_computing_data_reduction 'Bruker SAINT'
_computing_molecular_graphics 'Bruker SHELXTL'
_computing_publication_material 'Bruker SHELXTL'
_computing_structure_refinement 'SHELXL-2014 (Sheldrick 2014)'
_computing_structure_solution 'XT-2014 (Sheldrick 2008)'
_diffrn_ambient_temperature 100(2)
_diffrn_measured_fraction_theta_full 0.992
_diffrn_measured_fraction_theta_max 0.989
_diffrn_measurement_device_type 'D8 Venture'
_diffrn_measurement_method '\f and \w scans'
_diffrn_radiation_type MoK\a
_diffrn_radiation_wavelength 0.71073
_diffrn_reflns_av_R_equivalents 0.0383
_diffrn_reflns_av_unetI/netI 0.0474
_diffrn_reflns_Laue_measured_fraction_full 0.992
_diffrn_reflns_Laue_measured_fraction_max 0.989
_diffrn_reflns_limit_h_max 14
_diffrn_reflns_limit_h_min -15
_diffrn_reflns_limit_k_max 34
_diffrn_reflns_limit_k_min -34
_diffrn_reflns_limit_l_max 17
_diffrn_reflns_limit_l_min -17
_diffrn_reflns_number 60409
_diffrn_reflns_point_group_measured_fraction_full 0.988
_diffrn_reflns_point_group_measured_fraction_max 0.982
_diffrn_reflns_theta_full 25.242
_diffrn_reflns_theta_max 26.467
_diffrn_reflns_theta_min 2.316
_diffrn_source microfocus
_exptl_absorpt_coefficient_mu 0.822
_exptl_absorpt_correction_T_max 0.7454
_exptl_absorpt_correction_T_min 0.7002
_exptl_absorpt_correction_type multi-scan
_exptl_absorpt_process_details sadabs
_exptl_crystal_colour red
_exptl_crystal_density_diffrn 1.477
_exptl_crystal_description prism
_exptl_crystal_F_000 2080
_exptl_crystal_preparation 'Magnetic properties'
_exptl_crystal_recrystallization_method 'Re-crystallisation from solvent: Dichloromethane/diethylether'
_exptl_crystal_size_max 0.213
_exptl_crystal_size_mid 0.130
_exptl_crystal_size_min 0.055
_refine_diff_density_max 1.881
_refine_diff_density_min -1.898
_refine_diff_density_rms 0.113
_refine_ls_abs_structure_details
;
 Flack x determined using 7337 quotients [(I+)-(I-)]/[(I+)+(I-)]
 (Parsons and Flack (2004), Acta Cryst. A60, s61).
;
_refine_ls_abs_structure_Flack 0.011(4)
_refine_ls_extinction_method none
_refine_ls_goodness_of_fit_ref 1.051
_refine_ls_hydrogen_treatment constr
_refine_ls_matrix_type full
_refine_ls_number_parameters 1171
_refine_ls_number_reflns 18333
_refine_ls_number_restraints 1
_refine_ls_restrained_S_all 1.051
_refine_ls_R_factor_all 0.0604
_refine_ls_R_factor_gt 0.0515
_refine_ls_shift/su_max 0.000
_refine_ls_shift/su_mean 0.000
_refine_ls_structure_factor_coef Fsqd
_refine_ls_weighting_details
;
 w=1/[\s^2^(Fo^2^)+(0.0898P)^2^+7.7226P]
 where P=(Fo^2^+2Fc^2^)/3
;
_refine_ls_weighting_scheme calc
_refine_ls_wR_factor_gt 0.1391
_refine_ls_wR_factor_ref 0.1488
_reflns_Friedel_coverage 0.945
_reflns_Friedel_fraction_full 0.983
_reflns_Friedel_fraction_max 0.976
_reflns_number_gt 16496
_reflns_number_total 18333
_reflns_threshold_expression 'I > 2\s(I)'
_cod_data_source_file c8dt01684d2.cif
_cod_data_source_block mo_I06WB30A_0m_a
_cod_depositor_comments 'Adding full bibliography for 7046456--7046458.cif.'
_cod_database_code 7046456
_shelx_space_group_comment
;
The symmetry employed for this shelxl refinement is uniquely defined
by the following loop, which should always be used as a source of
symmetry information in preference to the above space-group names.
They are only intended as comments.
;
_shelxl_version_number 2012-9

loop_
_space_group_symop_operation_xyz
'x, y, z'
'-x, y+1/2, -z'

loop_
_atom_site_label
_atom_site_type_symbol
_atom_site_fract_x
_atom_site_fract_y
_atom_site_fract_z
_atom_site_U_iso_or_equiv
_atom_site_adp_type
_atom_site_occupancy
_atom_site_site_symmetry_order
_atom_site_calc_flag
_atom_site_refinement_flags_posn
_atom_site_refinement_flags_adp
Fe1 Fe 0.25117(7) 0.53324(3) 0.49666(7) 0.01007(19) Uani 1 1 d . .
Fe2 Fe 0.46856(7) 0.50482(3) 0.69507(6) 0.00827(18) Uani 1 1 d . .
Fe3 Fe 0.67726(7) 0.57173(3) 0.83944(7) 0.01069(19) Uani 1 1 d . .
Fe4 Fe 0.50356(7) 0.39608(3) 0.78334(7) 0.01052(19) Uani 1 1 d . .
O1 O 0.2931(4) 0.51750(16) 0.6419(3) 0.0125(9) Uani 1 1 d . .
O2 O 0.2316(4) 0.52295(16) 0.3584(3) 0.0143(9) Uani 1 1 d . .
O3 O 0.2633(5) 0.5315(2) 0.1895(4) 0.0244(11) Uani 1 1 d . .
O4 O 0.4267(4) 0.51880(15) 0.5482(3) 0.0110(9) Uani 1 1 d . .
O5 O 0.1070(4) 0.56640(16) 0.4838(3) 0.0139(9) Uani 1 1 d . .
O6 O -0.0972(4) 0.58133(19) 0.4980(4) 0.0215(11) Uani 1 1 d . .
O7 O 0.5032(4) 0.55716(16) 0.7952(4) 0.0140(9) Uani 1 1 d . .
O8 O 0.8124(4) 0.60174(17) 0.8242(4) 0.0188(10) Uani 1 1 d . .
O9 O 1.0144(4) 0.6111(2) 0.8056(5) 0.0287(12) Uani 1 1 d . .
O10 O 0.6351(3) 0.53046(16) 0.7163(3) 0.0102(8) Uani 1 1 d . .
O11 O 0.7000(4) 0.58209(18) 0.9784(4) 0.0197(10) Uani 1 1 d . .
O12 O 0.7025(5) 0.6247(2) 1.1421(4) 0.0334(14) Uani 1 1 d . .
O13 O 0.4376(4) 0.46025(16) 0.7950(3) 0.0125(9) Uani 1 1 d . .
O14 O 0.6360(4) 0.35438(18) 0.8007(4) 0.0173(10) Uani 1 1 d . .
O15 O 0.7612(5) 0.2836(2) 0.7698(4) 0.0294(12) Uani 1 1 d . .
O16 O 0.5275(4) 0.44008(15) 0.6804(3) 0.0109(9) Uani 1 1 d . .
O17 O 0.3991(4) 0.35931(17) 0.8298(4) 0.0166(10) Uani 1 1 d . .
O18 O 0.3092(5) 0.3208(2) 0.9521(4) 0.0238(11) Uani 1 1 d . .
N1 N 0.1738(4) 0.4648(2) 0.4907(4) 0.0122(11) Uani 1 1 d . .
N2 N 0.3277(5) 0.6023(2) 0.5071(4) 0.0131(11) Uani 1 1 d . .
N3 N 0.5940(5) 0.6403(2) 0.7998(4) 0.0137(11) Uani 1 1 d . .
N4 N 0.7835(4) 0.50899(19) 0.8927(4) 0.0124(10) Uani 1 1 d . .
N5 N 0.6011(5) 0.4180(2) 0.9365(4) 0.0133(11) Uani 1 1 d . .
N6 N 0.4122(5) 0.3617(2) 0.6399(4) 0.0134(11) Uani 1 1 d . .
C1 C 0.1984(5) 0.4934(2) 0.6574(5) 0.0148(13) Uani 1 1 d . .
H1A H 0.1311 0.5157 0.6444 0.018 Uiso 1 1 calc R U
H1B H 0.2239 0.4823 0.7280 0.018 Uiso 1 1 calc R U
C2 C 0.1599(6) 0.4502(2) 0.5856(5) 0.0151(13) Uani 1 1 d . .
H2 H 0.2163 0.4233 0.6158 0.018 Uiso 1 1 calc R U
C3 C 0.0374(6) 0.4323(3) 0.5682(5) 0.0176(14) Uani 1 1 d . .
C4 C 0.0194(7) 0.3859(3) 0.5934(6) 0.0266(16) Uani 1 1 d . .
H4 H 0.0850 0.3653 0.6236 0.032 Uiso 1 1 calc R U
C5 C -0.0949(8) 0.3690(3) 0.5745(7) 0.0328(19) Uani 1 1 d . .
H5 H -0.1062 0.3373 0.5930 0.039 Uiso 1 1 calc R U
C6 C -0.1904(7) 0.3980(4) 0.5296(6) 0.0339(19) Uani 1 1 d . .
H6 H -0.2681 0.3862 0.5150 0.041 Uiso 1 1 calc R U
C7 C -0.1723(7) 0.4449(3) 0.5056(7) 0.0333(19) Uani 1 1 d . .
H7 H -0.2381 0.4656 0.4765 0.040 Uiso 1 1 calc R U
C8 C -0.0600(6) 0.4620(3) 0.5234(6) 0.0247(16) Uani 1 1 d . .
H8 H -0.0491 0.4938 0.5052 0.030 Uiso 1 1 calc R U
C9 C 0.1463(6) 0.4348(2) 0.4173(5) 0.0156(13) Uani 1 1 d . .
H9 H 0.1134 0.4050 0.4260 0.019 Uiso 1 1 calc R U
C10 C 0.1610(6) 0.4425(2) 0.3223(5) 0.0142(12) Uani 1 1 d . .
C11 C 0.1277(6) 0.4045(3) 0.2521(6) 0.0244(15) Uani 1 1 d . .
H11 H 0.0982 0.3754 0.2685 0.029 Uiso 1 1 calc R U
C12 C 0.1381(7) 0.4096(3) 0.1591(6) 0.0269(17) Uani 1 1 d . .
H12 H 0.1143 0.3843 0.1114 0.032 Uiso 1 1 calc R U
C13 C 0.1834(6) 0.4518(3) 0.1357(6) 0.0238(15) Uani 1 1 d . .
H13 H 0.1905 0.4551 0.0721 0.029 Uiso 1 1 calc R U
C14 C 0.2180(6) 0.4891(3) 0.2042(6) 0.0211(15) Uani 1 1 d . .
C15 C 0.2046(5) 0.4856(3) 0.2991(5) 0.0158(13) Uani 1 1 d . .
C16 C 0.2829(8) 0.5365(3) 0.0973(6) 0.0321(18) Uani 1 1 d . .
H16A H 0.2069 0.5387 0.0410 0.048 Uiso 1 1 calc R U
H16B H 0.3266 0.5086 0.0879 0.048 Uiso 1 1 calc R U
H16C H 0.3288 0.5657 0.0999 0.048 Uiso 1 1 calc R U
C17 C 0.4835(5) 0.5500(2) 0.5007(5) 0.0132(12) Uani 1 1 d . .
H17A H 0.4550 0.5433 0.4276 0.016 Uiso 1 1 calc R U
H17B H 0.5700 0.5449 0.5294 0.016 Uiso 1 1 calc R U
C18 C 0.4546(5) 0.6015(2) 0.5186(5) 0.0138(13) Uani 1 1 d . .
H18 H 0.5031 0.6100 0.5900 0.017 Uiso 1 1 calc R U
C19 C 0.4808(6) 0.6378(2) 0.4510(5) 0.0168(13) Uani 1 1 d . .
C20 C 0.5660(7) 0.6724(3) 0.4916(7) 0.0245(16) Uani 1 1 d . .
H20 H 0.6113 0.6726 0.5618 0.029 Uiso 1 1 calc R U
C21 C 0.5858(8) 0.7075(3) 0.4285(7) 0.0326(19) Uani 1 1 d . .
H21 H 0.6454 0.7310 0.4562 0.039 Uiso 1 1 calc R U
C22 C 0.5200(8) 0.7080(3) 0.3280(7) 0.0323(19) Uani 1 1 d . .
H22 H 0.5336 0.7318 0.2862 0.039 Uiso 1 1 calc R U
C23 C 0.4326(8) 0.6735(3) 0.2864(7) 0.0346(19) Uani 1 1 d . .
H23 H 0.3854 0.6744 0.2166 0.041 Uiso 1 1 calc R U
C24 C 0.4146(7) 0.6378(3) 0.3471(6) 0.0275(16) Uani 1 1 d . .
H24 H 0.3576 0.6134 0.3184 0.033 Uiso 1 1 calc R U
C25 C 0.2811(6) 0.6425(2) 0.5141(5) 0.0140(12) Uani 1 1 d . .
H25 H 0.3281 0.6704 0.5211 0.017 Uiso 1 1 calc R U
C26 C 0.1619(6) 0.6490(2) 0.5123(5) 0.0155(13) Uani 1 1 d . .
C27 C 0.1281(6) 0.6966(2) 0.5273(5) 0.0196(14) Uani 1 1 d . .
H27 H 0.1811 0.7225 0.5341 0.023 Uiso 1 1 calc R U
C28 C 0.0207(7) 0.7049(3) 0.5317(6) 0.0260(16) Uani 1 1 d . .
H28 H -0.0010 0.7366 0.5420 0.031 Uiso 1 1 calc R U
C29 C -0.0587(7) 0.6672(3) 0.5213(6) 0.0227(15) Uani 1 1 d . .
H29 H -0.1336 0.6735 0.5250 0.027 Uiso 1 1 calc R U
C30 C -0.0287(6) 0.6208(3) 0.5058(5) 0.0170(13) Uani 1 1 d . .
C31 C 0.0833(6) 0.6108(2) 0.5001(5) 0.0148(13) Uani 1 1 d . .
C32 C -0.2052(7) 0.5882(3) 0.5139(7) 0.0313(18) Uani 1 1 d . .
H32A H -0.2551 0.6110 0.4643 0.047 Uiso 1 1 calc R U
H32B H -0.1880 0.6008 0.5819 0.047 Uiso 1 1 calc R U
H32C H -0.2465 0.5575 0.5066 0.047 Uiso 1 1 calc R U
C33 C 0.4398(6) 0.5928(2) 0.8243(5) 0.0155(13) Uani 1 1 d . .
H33A H 0.4618 0.5921 0.8982 0.019 Uiso 1 1 calc R U
H33B H 0.3540 0.5866 0.7922 0.019 Uiso 1 1 calc R U
C34 C 0.4691(6) 0.6421(2) 0.7915(5) 0.0163(13) Uani 1 1 d . .
H34 H 0.4181 0.6472 0.7192 0.020 Uiso 1 1 calc R U
C35 C 0.4440(6) 0.6823(2) 0.8533(6) 0.0187(14) Uani 1 1 d . .
C36 C 0.3424(7) 0.7096(3) 0.8122(7) 0.0245(16) Uani 1 1 d . .
H36 H 0.2910 0.7046 0.7444 0.029 Uiso 1 1 calc R U
C37 C 0.3157(9) 0.7446(3) 0.8709(9) 0.045(3) Uani 1 1 d . .
H37 H 0.2460 0.7633 0.8431 0.054 Uiso 1 1 calc R U
C38 C 0.3914(9) 0.7519(3) 0.9696(9) 0.043(2) Uani 1 1 d . .
H38 H 0.3734 0.7757 1.0094 0.052 Uiso 1 1 calc R U
C39 C 0.4936(8) 0.7247(3) 1.0108(8) 0.038(2) Uani 1 1 d . .
H39 H 0.5462 0.7301 1.0780 0.046 Uiso 1 1 calc R U
C40 C 0.5180(7) 0.6893(3) 0.9521(7) 0.0302(18) Uani 1 1 d . .
H40 H 0.5862 0.6698 0.9805 0.036 Uiso 1 1 calc R U
C41 C 0.6387(6) 0.6784(2) 0.7778(5) 0.0162(13) Uani 1 1 d . .
H41 H 0.5908 0.7063 0.7629 0.019 Uiso 1 1 calc R U
C42 C 0.7537(6) 0.6829(2) 0.7734(5) 0.0170(13) Uani 1 1 d . .
C43 C 0.7872(6) 0.7274(3) 0.7444(6) 0.0213(15) Uani 1 1 d . .
H43 H 0.7341 0.7537 0.7305 0.026 Uiso 1 1 calc R U
C44 C 0.8948(7) 0.7332(3) 0.7361(6) 0.0251(16) Uani 1 1 d . .
H44 H 0.9154 0.7631 0.7154 0.030 Uiso 1 1 calc R U
C45 C 0.9744(7) 0.6946(3) 0.7585(6) 0.0241(15) Uani 1 1 d . .
H45 H 1.0499 0.6989 0.7545 0.029 Uiso 1 1 calc R U
C46 C 0.9452(6) 0.6517(3) 0.7853(5) 0.0196(14) Uani 1 1 d . .
C47 C 0.8329(6) 0.6439(2) 0.7947(5) 0.0181(14) Uani 1 1 d . .
C48 C 1.1263(7) 0.6153(3) 0.7954(8) 0.038(2) Uani 1 1 d . .
H48A H 1.1649 0.5839 0.8060 0.057 Uiso 1 1 calc R U
H48B H 1.1760 0.6380 0.8456 0.057 Uiso 1 1 calc R U
H48C H 1.1148 0.6269 0.7277 0.057 Uiso 1 1 calc R U
C49 C 0.7339(5) 0.5051(2) 0.7142(5) 0.0119(12) Uani 1 1 d . .
H49A H 0.7928 0.5278 0.7071 0.014 Uiso 1 1 calc R U
H49B H 0.7097 0.4830 0.6560 0.014 Uiso 1 1 calc R U
C50 C 0.7882(5) 0.4767(2) 0.8118(5) 0.0119(12) Uani 1 1 d . .
H50 H 0.7352 0.4488 0.8082 0.014 Uiso 1 1 calc R U
C51 C 0.9082(6) 0.4573(2) 0.8279(5) 0.0131(12) Uani 1 1 d . .
C52 C 0.9255(6) 0.4079(2) 0.8221(5) 0.0181(14) Uani 1 1 d . .
H52 H 0.8599 0.3868 0.8066 0.022 Uiso 1 1 calc R U
C53 C 1.0356(6) 0.3891(3) 0.8384(6) 0.0232(15) Uani 1 1 d . .
H53 H 1.0455 0.3555 0.8346 0.028 Uiso 1 1 calc R U
C54 C 1.1316(6) 0.4194(3) 0.8602(5) 0.0201(14) Uani 1 1 d . .
H54 H 1.2080 0.4068 0.8720 0.024 Uiso 1 1 calc R U
C55 C 1.1150(6) 0.4686(3) 0.8648(5) 0.0169(13) Uani 1 1 d . .
H55 H 1.1808 0.4895 0.8793 0.020 Uiso 1 1 calc R U
C56 C 1.0048(6) 0.4878(2) 0.8485(5) 0.0159(13) Uani 1 1 d . .
H56 H 0.9952 0.5215 0.8514 0.019 Uiso 1 1 calc R U
C57 C 0.8444(5) 0.4976(2) 0.9851(5) 0.0141(12) Uani 1 1 d . .
H57 H 0.8932 0.4700 0.9967 0.017 Uiso 1 1 calc R U
C58 C 0.8435(5) 0.5240(2) 1.0721(5) 0.0150(13) Uani 1 1 d . .
C59 C 0.9141(6) 0.5061(3) 1.1674(5) 0.0278(17) Uani 1 1 d . .
H59 H 0.9606 0.4782 1.1717 0.033 Uiso 1 1 calc R U
C60 C 0.9172(7) 0.5277(4) 1.2528(6) 0.0344(19) Uani 1 1 d . .
H60 H 0.9661 0.5155 1.3167 0.041 Uiso 1 1 calc R U
C61 C 0.8479(7) 0.5681(3) 1.2462(6) 0.0300(17) Uani 1 1 d . .
H61 H 0.8507 0.5836 1.3062 0.036 Uiso 1 1 calc R U
C62 C 0.7712(6) 0.5647(3) 1.0633(5) 0.0179(14) Uani 1 1 d . .
C63 C 0.7759(6) 0.5861(3) 1.1555(6) 0.0239(16) Uani 1 1 d . .
C64 C 0.6880(11) 0.6422(4) 1.2296(8) 0.052(3) Uani 1 1 d . .
H64A H 0.6200 0.6640 1.2103 0.078 Uiso 1 1 calc R U
H64B H 0.7592 0.6596 1.2711 0.078 Uiso 1 1 calc R U
H64C H 0.6745 0.6153 1.2681 0.078 Uiso 1 1 calc R U
C65 C 0.4324(6) 0.4695(2) 0.8899(5) 0.0139(13) Uani 1 1 d . .
H65A H 0.3727 0.4485 0.9007 0.017 Uiso 1 1 calc R U
H65B H 0.4088 0.5033 0.8932 0.017 Uiso 1 1 calc R U
C66 C 0.5526(6) 0.4604(2) 0.9712(5) 0.0139(13) Uani 1 1 d . .
H66 H 0.6044 0.4886 0.9739 0.017 Uiso 1 1 calc R U
C67 C 0.5439(6) 0.4547(3) 1.0731(5) 0.0173(13) Uani 1 1 d . .
C68 C 0.5886(7) 0.4887(3) 1.1463(6) 0.0278(17) Uani 1 1 d . .
H68 H 0.6309 0.5151 1.1341 0.033 Uiso 1 1 calc R U
C69 C 0.5741(8) 0.4859(3) 1.2376(6) 0.035(2) Uani 1 1 d . .
H69 H 0.6064 0.5100 1.2871 0.042 Uiso 1 1 calc R U
C70 C 0.5126(8) 0.4477(4) 1.2566(6) 0.0319(18) Uani 1 1 d . .
H70 H 0.5016 0.4456 1.3190 0.038 Uiso 1 1 calc R U
C71 C 0.4677(7) 0.4133(3) 1.1845(6) 0.0306(18) Uani 1 1 d . .
H71 H 0.4261 0.3869 1.1976 0.037 Uiso 1 1 calc R U
C72 C 0.4819(7) 0.4161(3) 1.0914(6) 0.0239(15) Uani 1 1 d . .
H72 H 0.4497 0.3921 1.0417 0.029 Uiso 1 1 calc R U
C73 C 0.6961(6) 0.3989(3) 0.9981(5) 0.0171(13) Uani 1 1 d . .
H73 H 0.7278 0.4120 1.0641 0.020 Uiso 1 1 calc R U
C74 C 0.7585(6) 0.3595(2) 0.9762(5) 0.0159(13) Uani 1 1 d . .
C75 C 0.8585(6) 0.3411(3) 1.0566(6) 0.0219(15) Uani 1 1 d . .
H75 H 0.8800 0.3547 1.1219 0.026 Uiso 1 1 calc R U
C76 C 0.9241(6) 0.3043(3) 1.0413(6) 0.0244(16) Uani 1 1 d . .
H76 H 0.9916 0.2930 1.0953 0.029 Uiso 1 1 calc R U
C77 C 0.8912(6) 0.2832(2) 0.9450(6) 0.0216(15) Uani 1 1 d . .
H77 H 0.9355 0.2570 0.9351 0.026 Uiso 1 1 calc R U
C78 C 0.7961(6) 0.3000(3) 0.8658(5) 0.0192(14) Uani 1 1 d . .
C79 C 0.7252(6) 0.3390(2) 0.8792(5) 0.0139(13) Uani 1 1 d . .
C80 C 0.8339(9) 0.2472(4) 0.7516(8) 0.047(3) Uani 1 1 d . .
H80A H 0.8010 0.2378 0.6805 0.070 Uiso 1 1 calc R U
H80B H 0.8366 0.2193 0.7939 0.070 Uiso 1 1 calc R U
H80C H 0.9140 0.2597 0.7679 0.070 Uiso 1 1 calc R U
C81 C 0.5423(6) 0.4156(2) 0.5985(5) 0.0143(13) Uani 1 1 d . .
H81A H 0.6188 0.3984 0.6224 0.017 Uiso 1 1 calc R U
H81B H 0.5426 0.4389 0.5465 0.017 Uiso 1 1 calc R U
C82 C 0.4416(6) 0.3799(2) 0.5538(5) 0.0142(12) Uani 1 1 d . .
H82 H 0.3715 0.3974 0.5063 0.017 Uiso 1 1 calc R U
C83 C 0.4776(6) 0.3422(2) 0.4962(5) 0.0142(13) Uani 1 1 d . .
C84 C 0.4332(7) 0.3420(3) 0.3926(6) 0.0219(15) Uani 1 1 d . .
H84 H 0.3724 0.3639 0.3567 0.026 Uiso 1 1 calc R U
C85 C 0.4768(7) 0.3099(3) 0.3399(6) 0.0249(16) Uani 1 1 d . .
H85 H 0.4446 0.3098 0.2683 0.030 Uiso 1 1 calc R U
C86 C 0.5661(7) 0.2782(3) 0.3905(6) 0.0237(15) Uani 1 1 d . .
H86 H 0.5972 0.2571 0.3544 0.028 Uiso 1 1 calc R U
C87 C 0.6094(7) 0.2777(3) 0.4944(6) 0.0263(16) Uani 1 1 d . .
H87 H 0.6693 0.2555 0.5302 0.032 Uiso 1 1 calc R U
C88 C 0.5656(6) 0.3096(3) 0.5468(6) 0.0203(14) Uani 1 1 d . .
H88 H 0.5963 0.3091 0.6183 0.024 Uiso 1 1 calc R U
C89 C 0.3317(6) 0.3292(2) 0.6208(5) 0.0154(13) Uani 1 1 d . .
H89 H 0.2987 0.3176 0.5537 0.019 Uiso 1 1 calc R U
C90 C 0.2870(6) 0.3088(2) 0.6936(6) 0.0180(14) Uani 1 1 d . .
C91 C 0.2013(7) 0.2729(3) 0.6582(6) 0.0258(17) Uani 1 1 d . .
H91 H 0.1783 0.2623 0.5905 0.031 Uiso 1 1 calc R U
C92 C 0.1497(7) 0.2528(3) 0.7197(7) 0.0302(18) Uani 1 1 d . .
H92 H 0.0905 0.2289 0.6944 0.036 Uiso 1 1 calc R U
C93 C 0.1856(7) 0.2679(3) 0.8201(6) 0.0245(16) Uani 1 1 d . .
H93 H 0.1520 0.2535 0.8636 0.029 Uiso 1 1 calc R U
C94 C 0.2689(6) 0.3033(3) 0.8564(6) 0.0203(14) Uani 1 1 d . .
C95 C 0.3225(6) 0.3251(2) 0.7926(6) 0.0159(13) Uani 1 1 d . .
C96 C 0.2592(8) 0.3001(4) 1.0189(6) 0.0339(19) Uani 1 1 d . .
H96A H 0.1729 0.3013 0.9877 0.051 Uiso 1 1 calc R U
H96B H 0.2856 0.3182 1.0821 0.051 Uiso 1 1 calc R U
H96C H 0.2850 0.2667 1.0326 0.051 Uiso 1 1 calc R U
Cl1W Cl 1.0763(3) 0.16895(11) 0.9405(3) 0.0657(9) Uani 1 1 d . .
Cl2W Cl 0.8488(3) 0.15244(12) 0.9569(3) 0.0715(9) Uani 1 1 d . .
C1W C 0.9688(9) 0.1262(3) 0.9465(7) 0.041(2) Uani 1 1 d . .
H1WA H 0.9434 0.1061 0.8850 0.050 Uiso 1 1 calc R U
H1WB H 1.0058 0.1048 1.0051 0.050 Uiso 1 1 calc R U
Cl3W Cl 0.8752(5) 0.31128(19) 0.3381(3) 0.1021(10) Uani 1 1 d . .
Cl4W Cl 0.8326(5) 0.40995(19) 0.2780(3) 0.1021(10) Uani 1 1 d . .
C2W C 0.7578(10) 0.3574(4) 0.2867(9) 0.050(3) Uani 1 1 d . .
H2WA H 0.7011 0.3478 0.2196 0.059 Uiso 1 1 calc R U
H2WB H 0.7142 0.3622 0.3323 0.059 Uiso 1 1 calc R U

loop_
_atom_site_aniso_label
_atom_site_aniso_U_11
_atom_site_aniso_U_22
_atom_site_aniso_U_33
_atom_site_aniso_U_23
_atom_site_aniso_U_13
_atom_site_aniso_U_12
Fe1 0.0080(4) 0.0101(4) 0.0121(4) -0.0005(3) 0.0037(3) -0.0005(3)
Fe2 0.0066(4) 0.0077(4) 0.0109(4) -0.0005(3) 0.0038(3) -0.0002(3)
Fe3 0.0070(4) 0.0108(4) 0.0149(4) -0.0038(3) 0.0047(3) -0.0018(3)
Fe4 0.0087(4) 0.0101(4) 0.0131(4) 0.0001(3) 0.0044(3) -0.0006(3)
O1 0.0063(19) 0.021(2) 0.011(2) -0.0001(17) 0.0040(17) -0.0030(17)
O2 0.013(2) 0.015(2) 0.013(2) 0.0003(17) 0.0030(18) -0.0009(17)
O3 0.029(3) 0.029(3) 0.019(2) 0.001(2) 0.014(2) -0.004(2)
O4 0.009(2) 0.013(2) 0.013(2) 0.0007(16) 0.0060(17) -0.0014(16)
O5 0.010(2) 0.013(2) 0.019(2) 0.0010(18) 0.0059(17) 0.0041(17)
O6 0.012(2) 0.031(3) 0.024(3) 0.000(2) 0.0087(19) 0.002(2)
O7 0.010(2) 0.010(2) 0.024(2) -0.0087(18) 0.0081(18) -0.0008(17)
O8 0.014(2) 0.015(2) 0.030(3) -0.004(2) 0.011(2) -0.0034(18)
O9 0.014(2) 0.028(3) 0.050(4) -0.001(3) 0.020(2) -0.003(2)
O10 0.0061(19) 0.011(2) 0.014(2) -0.0012(17) 0.0049(16) 0.0012(16)
O11 0.018(2) 0.024(3) 0.017(2) -0.0064(19) 0.0060(19) 0.003(2)
O12 0.038(3) 0.042(3) 0.025(3) -0.016(3) 0.017(3) 0.004(3)
O13 0.014(2) 0.013(2) 0.011(2) 0.0004(17) 0.0063(18) 0.0006(17)
O14 0.013(2) 0.022(2) 0.014(2) 0.0006(19) 0.0024(18) 0.0042(19)
O15 0.029(3) 0.028(3) 0.030(3) -0.005(2) 0.010(2) 0.012(2)
O16 0.011(2) 0.010(2) 0.013(2) -0.0028(17) 0.0062(17) -0.0013(16)
O17 0.014(2) 0.017(2) 0.019(2) -0.0022(19) 0.0065(19) -0.0075(18)
O18 0.024(3) 0.030(3) 0.019(2) 0.006(2) 0.010(2) -0.008(2)
N1 0.003(2) 0.019(3) 0.013(3) 0.001(2) 0.0008(19) -0.002(2)
N2 0.010(3) 0.014(3) 0.016(3) 0.000(2) 0.006(2) 0.001(2)
N3 0.011(3) 0.013(3) 0.019(3) -0.003(2) 0.007(2) 0.001(2)
N4 0.012(2) 0.013(3) 0.015(3) -0.004(2) 0.009(2) 0.000(2)
N5 0.011(3) 0.016(3) 0.013(3) 0.001(2) 0.005(2) -0.002(2)
N6 0.012(3) 0.013(3) 0.018(3) -0.001(2) 0.009(2) 0.000(2)
C1 0.009(3) 0.026(4) 0.012(3) 0.001(3) 0.007(2) -0.002(2)
C2 0.013(3) 0.017(3) 0.016(3) 0.000(3) 0.005(2) -0.001(2)
C3 0.017(3) 0.023(3) 0.014(3) -0.003(3) 0.007(3) -0.007(3)
C4 0.029(4) 0.026(4) 0.027(4) 0.004(3) 0.013(3) -0.006(3)
C5 0.034(4) 0.032(4) 0.037(5) -0.003(4) 0.018(4) -0.020(4)
C6 0.020(4) 0.052(5) 0.036(4) -0.012(4) 0.019(3) -0.021(4)
C7 0.015(4) 0.043(5) 0.041(5) -0.007(4) 0.009(3) -0.004(3)
C8 0.014(3) 0.030(4) 0.032(4) -0.001(3) 0.011(3) 0.000(3)
C9 0.012(3) 0.014(3) 0.021(3) 0.001(3) 0.006(3) 0.000(2)
C10 0.011(3) 0.015(3) 0.016(3) -0.001(2) 0.005(2) 0.002(2)
C11 0.022(4) 0.026(4) 0.025(4) -0.005(3) 0.008(3) -0.001(3)
C12 0.023(4) 0.034(4) 0.024(4) -0.010(3) 0.009(3) 0.003(3)
C13 0.021(4) 0.031(4) 0.022(4) -0.008(3) 0.010(3) -0.001(3)
C14 0.015(3) 0.028(4) 0.022(4) 0.000(3) 0.009(3) 0.003(3)
C15 0.007(3) 0.023(3) 0.015(3) -0.004(3) 0.001(2) 0.000(2)
C16 0.044(5) 0.035(4) 0.026(4) 0.004(3) 0.023(4) 0.001(4)
C17 0.010(3) 0.016(3) 0.015(3) 0.000(2) 0.006(2) -0.004(2)
C18 0.006(3) 0.018(3) 0.018(3) 0.003(3) 0.005(2) -0.001(2)
C19 0.013(3) 0.018(3) 0.023(3) 0.005(3) 0.010(3) 0.002(2)
C20 0.022(4) 0.017(3) 0.040(5) -0.003(3) 0.018(3) -0.006(3)
C21 0.042(5) 0.017(4) 0.052(6) 0.000(3) 0.033(4) -0.005(3)
C22 0.039(5) 0.022(4) 0.050(5) 0.013(4) 0.033(4) 0.005(3)
C23 0.030(4) 0.048(5) 0.029(4) 0.016(4) 0.015(4) 0.005(4)
C24 0.022(4) 0.032(4) 0.030(4) 0.004(3) 0.011(3) -0.006(3)
C25 0.013(3) 0.014(3) 0.015(3) 0.003(2) 0.006(2) -0.004(2)
C26 0.019(3) 0.013(3) 0.016(3) 0.001(2) 0.008(3) 0.007(3)
C27 0.023(3) 0.012(3) 0.025(4) 0.001(3) 0.010(3) 0.004(3)
C28 0.028(4) 0.017(4) 0.035(4) -0.003(3) 0.014(3) 0.006(3)
C29 0.023(4) 0.025(4) 0.024(4) 0.001(3) 0.012(3) 0.008(3)
C30 0.015(3) 0.023(4) 0.013(3) 0.003(3) 0.007(3) 0.008(3)
C31 0.015(3) 0.019(3) 0.012(3) 0.000(2) 0.006(2) 0.003(2)
C32 0.020(4) 0.040(5) 0.040(5) -0.003(4) 0.018(3) 0.000(3)
C33 0.009(3) 0.013(3) 0.026(4) -0.010(3) 0.008(3) -0.002(2)
C34 0.012(3) 0.015(3) 0.025(4) -0.006(3) 0.010(3) 0.000(2)
C35 0.013(3) 0.013(3) 0.034(4) -0.005(3) 0.013(3) 0.000(2)
C36 0.020(4) 0.016(3) 0.041(4) 0.002(3) 0.016(3) 0.004(3)
C37 0.044(5) 0.027(5) 0.079(8) 0.008(5) 0.042(6) 0.017(4)
C38 0.050(6) 0.024(4) 0.072(7) -0.017(4) 0.042(6) 0.003(4)
C39 0.042(5) 0.030(4) 0.054(6) -0.026(4) 0.030(5) -0.007(4)
C40 0.026(4) 0.025(4) 0.042(5) -0.019(4) 0.015(4) 0.000(3)
C41 0.015(3) 0.013(3) 0.021(3) -0.005(3) 0.007(3) 0.000(2)
C42 0.012(3) 0.018(3) 0.022(3) -0.004(3) 0.008(3) -0.006(3)
C43 0.020(3) 0.015(3) 0.028(4) 0.000(3) 0.008(3) -0.005(3)
C44 0.029(4) 0.021(4) 0.027(4) -0.003(3) 0.013(3) -0.015(3)
C45 0.022(4) 0.028(4) 0.027(4) -0.005(3) 0.014(3) -0.009(3)
C46 0.018(3) 0.020(3) 0.023(4) -0.006(3) 0.011(3) -0.003(3)
C47 0.018(3) 0.015(3) 0.023(4) -0.008(3) 0.009(3) -0.005(3)
C48 0.016(4) 0.041(5) 0.066(6) -0.001(4) 0.026(4) -0.003(3)
C49 0.008(3) 0.014(3) 0.015(3) -0.004(2) 0.007(2) 0.000(2)
C50 0.012(3) 0.011(3) 0.016(3) -0.004(2) 0.010(2) -0.002(2)
C51 0.012(3) 0.014(3) 0.015(3) 0.000(2) 0.007(2) 0.003(2)
C52 0.015(3) 0.016(3) 0.027(4) -0.002(3) 0.011(3) -0.004(2)
C53 0.022(4) 0.016(3) 0.036(4) 0.002(3) 0.015(3) 0.003(3)
C54 0.010(3) 0.028(4) 0.024(4) 0.004(3) 0.008(3) 0.006(3)
C55 0.010(3) 0.028(4) 0.014(3) -0.002(3) 0.005(2) -0.001(3)
C56 0.015(3) 0.015(3) 0.019(3) -0.004(2) 0.008(3) -0.001(2)
C57 0.005(3) 0.019(3) 0.018(3) 0.000(3) 0.004(2) -0.001(2)
C58 0.008(3) 0.025(4) 0.011(3) -0.004(3) 0.002(2) -0.002(2)
C59 0.018(3) 0.047(5) 0.016(3) -0.001(3) 0.004(3) 0.007(3)
C60 0.026(4) 0.056(6) 0.018(4) -0.007(4) 0.005(3) -0.001(4)
C61 0.027(4) 0.046(5) 0.014(3) -0.011(3) 0.004(3) 0.000(4)
C62 0.012(3) 0.026(4) 0.016(3) -0.008(3) 0.006(2) -0.007(3)
C63 0.016(3) 0.034(4) 0.021(4) -0.007(3) 0.006(3) -0.002(3)
C64 0.086(8) 0.048(6) 0.039(5) -0.019(5) 0.043(6) 0.008(5)
C65 0.016(3) 0.015(3) 0.015(3) 0.000(2) 0.011(3) 0.003(2)
C66 0.012(3) 0.018(3) 0.014(3) -0.003(2) 0.008(3) -0.002(2)
C67 0.015(3) 0.026(4) 0.013(3) 0.001(3) 0.008(3) 0.002(3)
C68 0.028(4) 0.035(4) 0.026(4) -0.008(3) 0.015(3) -0.013(3)
C69 0.039(5) 0.049(5) 0.020(4) -0.007(4) 0.014(4) -0.007(4)
C70 0.033(4) 0.049(5) 0.016(3) 0.003(3) 0.011(3) 0.002(4)
C71 0.033(4) 0.042(5) 0.022(4) 0.009(3) 0.016(3) 0.000(4)
C72 0.028(4) 0.027(4) 0.021(4) 0.003(3) 0.014(3) -0.001(3)
C73 0.014(3) 0.021(3) 0.017(3) 0.002(3) 0.006(3) -0.002(3)
C74 0.013(3) 0.017(3) 0.018(3) 0.005(3) 0.006(3) -0.003(3)
C75 0.015(3) 0.027(4) 0.019(3) 0.005(3) 0.000(3) 0.003(3)
C76 0.017(3) 0.024(4) 0.030(4) 0.013(3) 0.006(3) 0.005(3)
C77 0.022(3) 0.013(3) 0.030(4) 0.007(3) 0.010(3) 0.004(3)
C78 0.016(3) 0.022(4) 0.021(3) 0.004(3) 0.009(3) 0.002(3)
C79 0.012(3) 0.010(3) 0.021(3) 0.004(2) 0.007(3) 0.001(2)
C80 0.050(6) 0.047(6) 0.037(5) -0.001(4) 0.008(4) 0.035(5)
C81 0.014(3) 0.015(3) 0.018(3) -0.006(2) 0.011(3) -0.002(2)
C82 0.017(3) 0.014(3) 0.012(3) -0.001(2) 0.005(3) 0.001(2)
C83 0.015(3) 0.011(3) 0.017(3) -0.005(2) 0.007(3) -0.007(2)
C84 0.029(4) 0.016(3) 0.020(4) -0.001(3) 0.009(3) 0.000(3)
C85 0.040(4) 0.019(4) 0.018(4) -0.003(3) 0.012(3) -0.001(3)
C86 0.025(4) 0.018(3) 0.031(4) -0.010(3) 0.014(3) 0.000(3)
C87 0.030(4) 0.021(4) 0.028(4) -0.002(3) 0.010(3) 0.004(3)
C88 0.023(4) 0.018(3) 0.020(3) -0.005(3) 0.008(3) 0.002(3)
C89 0.017(3) 0.015(3) 0.018(3) -0.004(2) 0.010(3) -0.005(3)
C90 0.019(3) 0.013(3) 0.028(4) -0.002(3) 0.017(3) -0.003(3)
C91 0.033(4) 0.019(4) 0.035(4) -0.016(3) 0.024(4) -0.017(3)
C92 0.028(4) 0.030(4) 0.041(5) -0.010(4) 0.022(4) -0.015(3)
C93 0.021(4) 0.020(4) 0.039(5) 0.000(3) 0.019(3) -0.004(3)
C94 0.023(4) 0.016(3) 0.027(4) 0.006(3) 0.014(3) 0.002(3)
C95 0.013(3) 0.011(3) 0.030(4) 0.002(3) 0.014(3) 0.000(2)
C96 0.033(4) 0.047(5) 0.027(4) 0.010(4) 0.017(4) -0.009(4)
Cl1W 0.0534(16) 0.0477(16) 0.099(3) 0.0258(16) 0.0322(16) 0.0141(13)
Cl2W 0.0457(15) 0.0660(19) 0.092(2) 0.0299(17) 0.0121(15) -0.0031(14)
C1W 0.062(6) 0.031(5) 0.030(5) 0.004(4) 0.017(4) -0.010(4)
Cl3W 0.113(2) 0.109(2) 0.0765(19) -0.0047(17) 0.0259(18) 0.019(2)
Cl4W 0.113(2) 0.109(2) 0.0765(19) -0.0047(17) 0.0259(18) 0.019(2)
C2W 0.057(6) 0.047(6) 0.053(6) -0.009(5) 0.030(5) -0.001(5)

loop_
_atom_type_symbol
_atom_type_description
_atom_type_scat_dispersion_real
_atom_type_scat_dispersion_imag
_atom_type_scat_source
C C 0.0033 0.0016 'International Tables Vol C Tables 4.2.6.8 and 6.1.1.4'
H H 0.0000 0.0000 'International Tables Vol C Tables 4.2.6.8 and 6.1.1.4'
Cl Cl 0.1484 0.1585 'International Tables Vol C Tables 4.2.6.8 and 6.1.1.4'
Fe Fe 0.3463 0.8444 'International Tables Vol C Tables 4.2.6.8 and 6.1.1.4'
N N 0.0061 0.0033 'International Tables Vol C Tables 4.2.6.8 and 6.1.1.4'
O O 0.0106 0.0060 'International Tables Vol C Tables 4.2.6.8 and 6.1.1.4'

loop_
_geom_angle_atom_site_label_1
_geom_angle_atom_site_label_2
_geom_angle_atom_site_label_3
_geom_angle
O2 Fe1 O5 102.12(19)
O2 Fe1 O1 157.45(19)
O5 Fe1 O1 94.56(19)
O2 Fe1 O4 93.28(18)
O5 Fe1 O4 158.26(19)
O1 Fe1 O4 75.40(17)
O2 Fe1 N1 86.5(2)
O5 Fe1 N1 93.0(2)
O1 Fe1 N1 77.5(2)
O4 Fe1 N1 103.30(19)
O2 Fe1 N2 95.3(2)
O5 Fe1 N2 86.1(2)
O1 Fe1 N2 100.9(2)
O4 Fe1 N2 77.15(19)
N1 Fe1 N2 178.1(2)
O7 Fe2 O16 139.44(19)
O7 Fe2 O4 121.16(19)
O16 Fe2 O4 91.64(18)
O7 Fe2 O1 93.24(18)
O16 Fe2 O1 119.64(18)
O4 Fe2 O1 75.37(17)
O7 Fe2 O13 89.33(19)
O16 Fe2 O13 71.66(17)
O4 Fe2 O13 144.39(18)
O1 Fe2 O13 85.77(18)
O7 Fe2 O10 72.69(17)
O16 Fe2 O10 87.49(18)
O4 Fe2 O10 86.74(17)
O1 Fe2 O10 147.29(18)
O13 Fe2 O10 122.39(18)
O11 Fe3 O8 104.3(2)
O11 Fe3 O10 152.3(2)
O8 Fe3 O10 95.92(19)
O11 Fe3 O7 95.0(2)
O8 Fe3 O7 153.4(2)
O10 Fe3 O7 73.16(17)
O11 Fe3 N3 90.7(2)
O8 Fe3 N3 85.6(2)
O10 Fe3 N3 109.7(2)
O7 Fe3 N3 75.89(19)
O11 Fe3 N4 85.3(2)
O8 Fe3 N4 88.0(2)
O10 Fe3 N4 76.59(19)
O7 Fe3 N4 111.99(19)
N3 Fe3 N4 171.4(2)
O14 Fe4 O17 105.2(2)
O14 Fe4 O13 150.9(2)
O17 Fe4 O13 96.36(19)
O14 Fe4 O16 96.96(19)
O17 Fe4 O16 149.73(19)
O13 Fe4 O16 71.71(17)
O14 Fe4 N5 85.3(2)
O17 Fe4 N5 89.3(2)
O13 Fe4 N5 75.4(2)
O16 Fe4 N5 113.13(19)
O14 Fe4 N6 88.2(2)
O17 Fe4 N6 85.2(2)
O13 Fe4 N6 113.3(2)
O16 Fe4 N6 75.01(19)
N5 Fe4 N6 170.1(2)
C1 O1 Fe1 110.8(4)
C1 O1 Fe2 131.8(4)
Fe1 O1 Fe2 105.03(19)
C15 O2 Fe1 133.8(4)
C14 O3 C16 116.4(6)
C17 O4 Fe2 129.4(4)
C17 O4 Fe1 109.7(4)
Fe2 O4 Fe1 104.16(19)
C31 O5 Fe1 133.4(4)
C30 O6 C32 116.8(6)
C33 O7 Fe2 137.6(4)
C33 O7 Fe3 113.1(4)
Fe2 O7 Fe3 107.1(2)
C47 O8 Fe3 134.5(4)
C46 O9 C48 116.4(6)
C49 O10 Fe3 111.3(3)
C49 O10 Fe2 128.7(4)
Fe3 O10 Fe2 104.34(18)
C62 O11 Fe3 134.5(4)
C63 O12 C64 115.9(7)
C65 O13 Fe4 114.2(4)
C65 O13 Fe2 130.7(4)
Fe4 O13 Fe2 107.8(2)
C79 O14 Fe4 134.1(4)
C78 O15 C80 116.0(6)
C81 O16 Fe2 133.2(4)
C81 O16 Fe4 113.8(4)
Fe2 O16 Fe4 108.8(2)
C95 O17 Fe4 135.4(4)
C94 O18 C96 116.3(6)
C9 N1 C2 118.9(5)
C9 N1 Fe1 126.7(5)
C2 N1 Fe1 114.2(4)
C25 N2 C18 118.5(5)
C25 N2 Fe1 127.3(4)
C18 N2 Fe1 113.8(4)
C41 N3 C34 117.9(6)
C41 N3 Fe3 126.9(4)
C34 N3 Fe3 115.1(4)
C57 N4 C50 118.3(5)
C57 N4 Fe3 127.4(4)
C50 N4 Fe3 114.3(4)
C73 N5 C66 118.1(6)
C73 N5 Fe4 126.7(5)
C66 N5 Fe4 115.2(4)
C89 N6 C82 117.5(6)
C89 N6 Fe4 126.7(5)
C82 N6 Fe4 115.7(4)
O1 C1 C2 109.4(5)
O1 C1 H1A 109.8
C2 C1 H1A 109.8
O1 C1 H1B 109.8
C2 C1 H1B 109.8
H1A C1 H1B 108.2
N1 C2 C3 112.4(5)
N1 C2 C1 106.5(5)
C3 C2 C1 114.2(5)
N1 C2 H2 107.9
C3 C2 H2 107.9
C1 C2 H2 107.9
C4 C3 C8 119.0(7)
C4 C3 C2 120.7(7)
C8 C3 C2 120.3(6)
C3 C4 C5 120.5(8)
C3 C4 H4 119.8
C5 C4 H4 119.8
C6 C5 C4 120.5(8)
C6 C5 H5 119.7
C4 C5 H5 119.7
C5 C6 C7 119.1(7)
C5 C6 H6 120.5
C7 C6 H6 120.5
C8 C7 C6 121.0(8)
C8 C7 H7 119.5
C6 C7 H7 119.5
C7 C8 C3 120.0(8)
C7 C8 H8 120.0
C3 C8 H8 120.0
N1 C9 C10 125.6(6)
N1 C9 H9 117.2
C10 C9 H9 117.2
C15 C10 C11 120.7(6)
C15 C10 C9 122.5(6)
C11 C10 C9 116.8(6)
C12 C11 C10 119.8(7)
C12 C11 H11 120.1
C10 C11 H11 120.1
C11 C12 C13 120.2(7)
C11 C12 H12 119.9
C13 C12 H12 119.9
C14 C13 C12 120.7(7)
C14 C13 H13 119.7
C12 C13 H13 119.7
O3 C14 C13 125.6(7)
O3 C14 C15 113.8(6)
C13 C14 C15 120.6(7)
O2 C15 C10 123.9(6)
O2 C15 C14 118.1(6)
C10 C15 C14 118.0(6)
O3 C16 H16A 109.5
O3 C16 H16B 109.5
H16A C16 H16B 109.5
O3 C16 H16C 109.5
H16A C16 H16C 109.5
H16B C16 H16C 109.5
O4 C17 C18 108.2(5)
O4 C17 H17A 110.1
C18 C17 H17A 110.1
O4 C17 H17B 110.1
C18 C17 H17B 110.1
H17A C17 H17B 108.4
N2 C18 C19 111.9(5)
N2 C18 C17 106.9(5)
C19 C18 C17 114.1(5)
N2 C18 H18 107.9
C19 C18 H18 107.9
C17 C18 H18 107.9
C20 C19 C24 119.7(7)
C20 C19 C18 120.2(7)
C24 C19 C18 120.0(6)
C19 C20 C21 119.8(8)
C19 C20 H20 120.1
C21 C20 H20 120.1
C22 C21 C20 120.5(8)
C22 C21 H21 119.8
C20 C21 H21 119.8
C21 C22 C23 120.2(7)
C21 C22 H22 119.9
C23 C22 H22 119.9
C24 C23 C22 119.9(8)
C24 C23 H23 120.0
C22 C23 H23 120.0
C23 C24 C19 119.9(8)
C23 C24 H24 120.1
C19 C24 H24 120.1
N2 C25 C26 125.3(6)
N2 C25 H25 117.3
C26 C25 H25 117.3
C31 C26 C27 120.3(6)
C31 C26 C25 122.6(6)
C27 C26 C25 117.1(6)
C28 C27 C26 120.1(7)
C28 C27 H27 119.9
C26 C27 H27 119.9
C27 C28 C29 120.8(7)
C27 C28 H28 119.6
C29 C28 H28 119.6
C30 C29 C28 120.3(7)
C30 C29 H29 119.8
C28 C29 H29 119.8
O6 C30 C29 125.4(6)
O6 C30 C31 114.0(6)
C29 C30 C31 120.6(7)
O5 C31 C26 123.7(6)
O5 C31 C30 118.4(6)
C26 C31 C30 117.9(6)
O6 C32 H32A 109.5
O6 C32 H32B 109.5
H32A C32 H32B 109.5
O6 C32 H32C 109.5
H32A C32 H32C 109.5
H32B C32 H32C 109.5
O7 C33 C34 109.1(5)
O7 C33 H33A 109.9
C34 C33 H33A 109.9
O7 C33 H33B 109.9
C34 C33 H33B 109.9
H33A C33 H33B 108.3
N3 C34 C35 113.5(5)
N3 C34 C33 106.9(5)
C35 C34 C33 111.3(5)
N3 C34 H34 108.3
C35 C34 H34 108.3
C33 C34 H34 108.3
C40 C35 C36 120.0(7)
C40 C35 C34 120.1(6)
C36 C35 C34 119.8(7)
C35 C36 C37 119.9(8)
C35 C36 H36 120.1
C37 C36 H36 120.1
C38 C37 C36 119.8(8)
C38 C37 H37 120.1
C36 C37 H37 120.1
C37 C38 C39 120.4(8)
C37 C38 H38 119.8
C39 C38 H38 119.8
C38 C39 C40 119.2(9)
C38 C39 H39 120.4
C40 C39 H39 120.4
C35 C40 C39 120.7(8)
C35 C40 H40 119.7
C39 C40 H40 119.7
N3 C41 C42 126.4(6)
N3 C41 H41 116.8
C42 C41 H41 116.8
C47 C42 C43 119.3(6)
C47 C42 C41 121.8(6)
C43 C42 C41 118.9(6)
C44 C43 C42 121.3(7)
C44 C43 H43 119.3
C42 C43 H43 119.3
C43 C44 C45 119.5(7)
C43 C44 H44 120.3
C45 C44 H44 120.3
C46 C45 C44 120.9(7)
C46 C45 H45 119.6
C44 C45 H45 119.6
C45 C46 O9 125.9(6)
C45 C46 C47 121.4(7)
O9 C46 C47 112.7(6)
O8 C47 C42 124.5(6)
O8 C47 C46 117.9(6)
C42 C47 C46 117.6(6)
O9 C48 H48A 109.5
O9 C48 H48B 109.5
H48A C48 H48B 109.5
O9 C48 H48C 109.5
H48A C48 H48C 109.5
H48B C48 H48C 109.5
O10 C49 C50 109.1(5)
O10 C49 H49A 109.9
C50 C49 H49A 109.9
O10 C49 H49B 109.9
C50 C49 H49B 109.9
H49A C49 H49B 108.3
N4 C50 C51 114.6(5)
N4 C50 C49 105.6(5)
C51 C50 C49 113.4(5)
N4 C50 H50 107.6
C51 C50 H50 107.6
C49 C50 H50 107.6
C56 C51 C52 118.6(6)
C56 C51 C50 121.0(6)
C52 C51 C50 120.4(6)
C53 C52 C51 121.5(6)
C53 C52 H52 119.3
C51 C52 H52 119.3
C52 C53 C54 119.8(7)
C52 C53 H53 120.1
C54 C53 H53 120.1
C53 C54 C55 119.2(6)
C53 C54 H54 120.4
C55 C54 H54 120.4
C56 C55 C54 121.5(6)
C56 C55 H55 119.2
C54 C55 H55 119.2
C55 C56 C51 119.5(6)
C55 C56 H56 120.3
C51 C56 H56 120.3
N4 C57 C58 124.7(6)
N4 C57 H57 117.7
C58 C57 H57 117.7
C59 C58 C62 120.6(6)
C59 C58 C57 117.1(6)
C62 C58 C57 122.3(6)
C60 C59 C58 121.3(8)
C60 C59 H59 119.3
C58 C59 H59 119.3
C59 C60 C61 119.1(8)
C59 C60 H60 120.4
C61 C60 H60 120.4
C63 C61 C60 121.7(7)
C63 C61 H61 119.2
C60 C61 H61 119.2
O11 C62 C58 124.2(6)
O11 C62 C63 119.4(6)
C58 C62 C63 116.3(6)
C61 C63 O12 125.5(7)
C61 C63 C62 121.0(7)
O12 C63 C62 113.5(7)
O12 C64 H64A 109.5
O12 C64 H64B 109.5
H64A C64 H64B 109.5
O12 C64 H64C 109.5
H64A C64 H64C 109.5
H64B C64 H64C 109.5
O13 C65 C66 109.4(5)
O13 C65 H65A 109.8
C66 C65 H65A 109.8
O13 C65 H65B 109.8
C66 C65 H65B 109.8
H65A C65 H65B 108.2
N5 C66 C67 114.7(6)
N5 C66 C65 105.6(5)
C67 C66 C65 111.4(5)
N5 C66 H66 108.3
C67 C66 H66 108.3
C65 C66 H66 108.3
C68 C67 C72 118.8(7)
C68 C67 C66 121.1(6)
C72 C67 C66 120.0(6)
C67 C68 C69 121.9(7)
C67 C68 H68 119.0
C69 C68 H68 119.0
C68 C69 C70 119.8(8)
C68 C69 H69 120.1
C70 C69 H69 120.1
C71 C70 C69 119.1(7)
C71 C70 H70 120.5
C69 C70 H70 120.5
C70 C71 C72 121.3(8)
C70 C71 H71 119.4
C72 C71 H71 119.4
C67 C72 C71 119.1(7)
C67 C72 H72 120.5
C71 C72 H72 120.5
N5 C73 C74 125.8(6)
N5 C73 H73 117.1
C74 C73 H73 117.1
C79 C74 C75 119.6(6)
C79 C74 C73 122.7(6)
C75 C74 C73 117.7(6)
C76 C75 C74 121.2(7)
C76 C75 H75 119.4
C74 C75 H75 119.4
C75 C76 C77 119.7(7)
C75 C76 H76 120.1
C77 C76 H76 120.1
C78 C77 C76 120.8(7)
C78 C77 H77 119.6
C76 C77 H77 119.6
O15 C78 C77 125.0(7)
O15 C78 C79 114.1(6)
C77 C78 C79 120.9(7)
O14 C79 C74 123.6(6)
O14 C79 C78 118.7(6)
C74 C79 C78 117.7(6)
O15 C80 H80A 109.5
O15 C80 H80B 109.5
H80A C80 H80B 109.5
O15 C80 H80C 109.5
H80A C80 H80C 109.5
H80B C80 H80C 109.5
O16 C81 C82 109.3(5)
O16 C81 H81A 109.8
C82 C81 H81A 109.8
O16 C81 H81B 109.8
C82 C81 H81B 109.8
H81A C81 H81B 108.3
N6 C82 C83 114.9(5)
N6 C82 C81 106.1(5)
C83 C82 C81 109.5(5)
N6 C82 H82 108.7
C83 C82 H82 108.7
C81 C82 H82 108.7
C84 C83 C88 118.7(6)
C84 C83 C82 121.0(6)
C88 C83 C82 120.0(6)
C83 C84 C85 120.4(7)
C83 C84 H84 119.8
C85 C84 H84 119.8
C86 C85 C84 120.7(7)
C86 C85 H85 119.6
C84 C85 H85 119.6
C87 C86 C85 119.0(7)
C87 C86 H86 120.5
C85 C86 H86 120.5
C86 C87 C88 120.2(7)
C86 C87 H87 119.9
C88 C87 H87 119.9
C83 C88 C87 121.0(7)
C83 C88 H88 119.5
C87 C88 H88 119.5
N6 C89 C90 125.4(6)
N6 C89 H89 117.3
C90 C89 H89 117.3
C95 C90 C91 120.7(6)
C95 C90 C89 122.7(6)
C91 C90 C89 116.6(7)
C92 C91 C90 121.3(7)
C92 C91 H91 119.4
C90 C91 H91 119.4
C91 C92 C93 119.1(7)
C91 C92 H92 120.4
C93 C92 H92 120.4
C94 C93 C92 120.7(7)
C94 C93 H93 119.6
C92 C93 H93 119.6
O18 C94 C93 125.3(6)
O18 C94 C95 114.0(6)
C93 C94 C95 120.7(7)
O17 C95 C90 124.0(6)
O17 C95 C94 118.5(6)
C90 C95 C94 117.5(6)
O18 C96 H96A 109.5
O18 C96 H96B 109.5
H96A C96 H96B 109.5
O18 C96 H96C 109.5
H96A C96 H96C 109.5
H96B C96 H96C 109.5
Cl2W C1W Cl1W 112.8(5)
Cl2W C1W H1WA 109.0
Cl1W C1W H1WA 109.0
Cl2W C1W H1WB 109.0
Cl1W C1W H1WB 109.0
H1WA C1W H1WB 107.8
Cl4W C2W Cl3W 105.1(6)
Cl4W C2W H2WA 110.7
Cl3W C2W H2WA 110.7
Cl4W C2W H2WB 110.7
Cl3W C2W H2WB 110.7
H2WA C2W H2WB 108.8

loop_
_geom_bond_atom_site_label_1
_geom_bond_atom_site_label_2
_geom_bond_distance
Fe1 O2 1.922(5)
Fe1 O5 1.934(4)
Fe1 O1 1.995(4)
Fe1 O4 2.030(4)
Fe1 N1 2.117(5)
Fe1 N2 2.122(6)
Fe2 O7 1.978(4)
Fe2 O16 1.983(4)
Fe2 O4 2.008(4)
Fe2 O1 2.019(4)
Fe2 O13 2.031(4)
Fe2 O10 2.066(4)
Fe3 O11 1.923(5)
Fe3 O8 1.930(5)
Fe3 O10 2.004(4)
Fe3 O7 2.019(4)
Fe3 N3 2.142(6)
Fe3 N4 2.143(5)
Fe4 O14 1.930(5)
Fe4 O17 1.933(5)
Fe4 O13 1.994(4)
Fe4 O16 2.018(4)
Fe4 N5 2.159(5)
Fe4 N6 2.163(6)
O1 C1 1.423(7)
O2 C15 1.307(8)
O3 C14 1.355(9)
O3 C16 1.430(9)
O4 C17 1.430(7)
O5 C31 1.311(8)
O6 C30 1.362(9)
O6 C32 1.430(8)
O7 C33 1.412(7)
O8 C47 1.305(9)
O9 C46 1.377(9)
O9 C48 1.430(8)
O10 C49 1.407(7)
O11 C62 1.298(9)
O12 C63 1.368(10)
O12 C64 1.414(9)
O13 C65 1.406(7)
O14 C79 1.313(8)
O15 C78 1.359(9)
O15 C80 1.433(10)
O16 C81 1.424(7)
O17 C95 1.303(8)
O18 C94 1.362(9)
O18 C96 1.429(9)
N1 C9 1.286(9)
N1 C2 1.486(8)
N2 C25 1.277(9)
N2 C18 1.495(8)
N3 C41 1.286(9)
N3 C34 1.485(8)
N4 C57 1.293(9)
N4 C50 1.482(8)
N5 C73 1.284(9)
N5 C66 1.486(8)
N6 C89 1.289(9)
N6 C82 1.493(8)
C1 C2 1.540(9)
C1 H1A 0.9900
C1 H1B 0.9900
C2 C3 1.505(9)
C2 H2 1.0000
C3 C4 1.383(10)
C3 C8 1.394(10)
C4 C5 1.399(11)
C4 H4 0.9500
C5 C6 1.366(13)
C5 H5 0.9500
C6 C7 1.393(13)
C6 H6 0.9500
C7 C8 1.381(10)
C7 H7 0.9500
C8 H8 0.9500
C9 C10 1.449(9)
C9 H9 0.9500
C10 C15 1.401(10)
C10 C11 1.414(10)
C11 C12 1.388(11)
C11 H11 0.9500
C12 C13 1.392(12)
C12 H12 0.9500
C13 C14 1.382(10)
C13 H13 0.9500
C14 C15 1.429(10)
C16 H16A 0.9800
C16 H16B 0.9800
C16 H16C 0.9800
C17 C18 1.523(9)
C17 H17A 0.9900
C17 H17B 0.9900
C18 C19 1.514(9)
C18 H18 1.0000
C19 C20 1.379(10)
C19 C24 1.404(11)
C20 C21 1.411(11)
C20 H20 0.9500
C21 C22 1.362(14)
C21 H21 0.9500
C22 C23 1.395(13)
C22 H22 0.9500
C23 C24 1.389(11)
C23 H23 0.9500
C24 H24 0.9500
C25 C26 1.455(9)
C25 H25 0.9500
C26 C31 1.402(10)
C26 C27 1.430(9)
C27 C28 1.354(10)
C27 H27 0.9500
C28 C29 1.398(11)
C28 H28 0.9500
C29 C30 1.385(10)
C29 H29 0.9500
C30 C31 1.425(9)
C32 H32A 0.9800
C32 H32B 0.9800
C32 H32C 0.9800
C33 C34 1.537(9)
C33 H33A 0.9900
C33 H33B 0.9900
C34 C35 1.525(9)
C34 H34 1.0000
C35 C40 1.380(11)
C35 C36 1.386(10)
C36 C37 1.402(12)
C36 H36 0.9500
C37 C38 1.387(16)
C37 H37 0.9500
C38 C39 1.391(14)
C38 H38 0.9500
C39 C40 1.397(10)
C39 H39 0.9500
C40 H40 0.9500
C41 C42 1.431(9)
C41 H41 0.9500
C42 C47 1.410(10)
C42 C43 1.415(10)
C43 C44 1.369(10)
C43 H43 0.9500
C44 C45 1.406(12)
C44 H44 0.9500
C45 C46 1.345(10)
C45 H45 0.9500
C46 C47 1.440(9)
C48 H48A 0.9800
C48 H48B 0.9800
C48 H48C 0.9800
C49 C50 1.526(9)
C49 H49A 0.9900
C49 H49B 0.9900
C50 C51 1.496(8)
C50 H50 1.0000
C51 C56 1.393(9)
C51 C52 1.403(9)
C52 C53 1.377(10)
C52 H52 0.9500
C53 C54 1.383(10)
C53 H53 0.9500
C54 C55 1.392(10)
C54 H54 0.9500
C55 C56 1.384(9)
C55 H55 0.9500
C56 H56 0.9500
C57 C58 1.448(9)
C57 H57 0.9500
C58 C59 1.407(10)
C58 C62 1.414(10)
C59 C60 1.350(11)
C59 H59 0.9500
C60 C61 1.391(13)
C60 H60 0.9500
C61 C63 1.364(11)
C61 H61 0.9500
C62 C63 1.429(10)
C64 H64A 0.9800
C64 H64B 0.9800
C64 H64C 0.9800
C65 C66 1.518(9)
C65 H65A 0.9900
C65 H65B 0.9900
C66 C67 1.508(9)
C66 H66 1.0000
C67 C68 1.368(10)
C67 C72 1.395(10)
C68 C69 1.382(11)
C68 H68 0.9500
C69 C70 1.385(13)
C69 H69 0.9500
C70 C71 1.368(13)
C70 H70 0.9500
C71 C72 1.406(10)
C71 H71 0.9500
C72 H72 0.9500
C73 C74 1.436(10)
C73 H73 0.9500
C74 C79 1.414(10)
C74 C75 1.427(9)
C75 C76 1.368(11)
C75 H75 0.9500
C76 C77 1.412(12)
C76 H76 0.9500
C77 C78 1.370(10)
C77 H77 0.9500
C78 C79 1.445(9)
C80 H80A 0.9800
C80 H80B 0.9800
C80 H80C 0.9800
C81 C82 1.525(9)
C81 H81A 0.9900
C81 H81B 0.9900
C82 C83 1.499(9)
C82 H82 1.0000
C83 C84 1.376(10)
C83 C88 1.389(10)
C84 C85 1.396(10)
C84 H84 0.9500
C85 C86 1.381(11)
C85 H85 0.9500
C86 C87 1.381(11)
C86 H86 0.9500
C87 C88 1.390(10)
C87 H87 0.9500
C88 H88 0.9500
C89 C90 1.456(9)
C89 H89 0.9500
C90 C95 1.395(10)
C90 C91 1.400(9)
C91 C92 1.375(11)
C91 H91 0.9500
C92 C93 1.403(12)
C92 H92 0.9500
C93 C94 1.374(10)
C93 H93 0.9500
C94 C95 1.437(9)
C96 H96A 0.9800
C96 H96B 0.9800
C96 H96C 0.9800
Cl1W C1W 1.798(10)
Cl2W C1W 1.691(11)
C1W H1WA 0.9900
C1W H1WB 0.9900
Cl3W C2W 1.863(12)
Cl4W C2W 1.755(12)
C2W H2WA 0.9900
C2W H2WB 0.9900
